data_7003161
loop_
_publ_author_name
'Cao, Jianfang'
'Liu, Shuxia'
'Cao, Ruige'
'Xie, Linhua'
'Ren, Yuanhang'
'Gao, Chaoying'
'Xu, Lin'

_publ_section_title
;
 Organic--inorganic hybrids assembled by bis(undecatungstophosphate)
 lanthanates and dinuclear copper(ii)--oxalate complexes
;
_journal_issue 1
_journal_name_full 'Dalton Transactions'
_journal_page_first 115
_journal_paper_doi 10.1039/b713275a
_journal_year 2008
_chemical_formula_moiety 'C22 H55 Cu2 Eu K2 N4 O98 P2 W22'
_chemical_formula_sum 'C22 H55 Cu2 Eu K2 N4 O98 P2 W22'
_chemical_formula_weight 6407.58
_chemical_name_systematic
;
?
;
_space_group_IT_number 15
_symmetry_cell_setting monoclinic
_symmetry_space_group_name_Hall '-C 2yc'
_symmetry_space_group_name_H-M 'C 1 2/c 1'
_atom_sites_solution_hydrogens geom
_atom_sites_solution_primary direct
_atom_sites_solution_secondary difmap
_audit_creation_method SHELXL-97
_cell_angle_alpha 90.00
_cell_angle_beta 99.961(3)
_cell_angle_gamma 90.00
_cell_formula_units_Z 4
_cell_length_a 14.764(2)
_cell_length_b 20.448(2)
_cell_length_c 38.477(4)
_cell_measurement_reflns_used 6048
_cell_measurement_temperature 273(2)
_cell_measurement_theta_max 0.102
_cell_measurement_theta_min 0.080
_cell_volume 11441(2)
_computing_cell_refinement 'Bruker SMART'
_computing_data_collection 'Bruker SMART'
_computing_data_reduction 'Bruker SAINT'
_computing_molecular_graphics 'Bruker SHELXTL'
_computing_publication_material 'Bruker SHELXTL'
_computing_structure_refinement 'SHELXL-97 (Sheldrick, 1997)'
_computing_structure_solution 'SHELXS-97 (Sheldrick, 1990)'
_diffrn_ambient_temperature 273(2)
_diffrn_measured_fraction_theta_full 0.972
_diffrn_measured_fraction_theta_max 0.972
_diffrn_measurement_device_type 'CCD area detector'
_diffrn_measurement_method 'phi and omega scans'
_diffrn_radiation_monochromator graphite
_diffrn_radiation_source 'fine-focus sealed tube'
_diffrn_radiation_type MoK\a
_diffrn_radiation_wavelength 0.71073
_diffrn_reflns_av_R_equivalents 0.0828
_diffrn_reflns_av_sigmaI/netI 0.1011
_diffrn_reflns_limit_h_max 14
_diffrn_reflns_limit_h_min -19
_diffrn_reflns_limit_k_max 26
_diffrn_reflns_limit_k_min -27
_diffrn_reflns_limit_l_max 48
_diffrn_reflns_limit_l_min -50
_diffrn_reflns_number 34707
_diffrn_reflns_theta_full 28.22
_diffrn_reflns_theta_max 28.22
_diffrn_reflns_theta_min 1.72
_exptl_absorpt_coefficient_mu 23.126
_exptl_absorpt_correction_T_max 0.101
_exptl_absorpt_correction_T_min 0.079
_exptl_absorpt_correction_type none
_exptl_crystal_colour blue
_exptl_crystal_density_diffrn 3.720
_exptl_crystal_density_method 'not measured'
_exptl_crystal_description block
_exptl_crystal_F_000 11264
_exptl_crystal_size_max 0.12
_exptl_crystal_size_mid 0.11
_exptl_crystal_size_min 0.10
_refine_diff_density_max 1.901
_refine_diff_density_min -2.590
_refine_diff_density_rms 0.326
_refine_ls_extinction_method none
_refine_ls_goodness_of_fit_ref 0.966
_refine_ls_matrix_type full
_refine_ls_number_parameters 618
_refine_ls_number_reflns 13711
_refine_ls_number_restraints 0
_refine_ls_restrained_S_all 0.966
_refine_ls_R_factor_all 0.0749
_refine_ls_R_factor_gt 0.0448
_refine_ls_shift/su_max 0.002
_refine_ls_shift/su_mean 0.000
_refine_ls_structure_factor_coef Fsqd
_refine_ls_weighting_details 'calc w=1/[\s^2^(Fo^2^)+(0.0114P)^2^+0.0000P] where P=(Fo^2^+2Fc^2^)/3'
_refine_ls_weighting_scheme calc
_refine_ls_wR_factor_gt 0.0939
_refine_ls_wR_factor_ref 0.1001
_reflns_number_gt 8580
_reflns_number_total 13711
_reflns_threshold_expression >2sigma(I)
_cod_data_source_file b713275a.txt
_cod_data_source_block compound_3
_cod_depositor_comments
;
The following automatic conversions were performed:
'_symmetry_cell_setting' value 'Monoclinic' changed to 'monoclinic'
according to '/home/saulius/struct/CIF-dictionaries/cif_core.dic'
dictionary named 'cif_core.dic' version 2.4.1 from 2010-06-29.

Automatic conversion script
Id: cif_fix_enum 1527 2010-12-29 10:47:43Z saulius 
;
_cod_original_cell_volume 11440(2)
_cod_original_sg_symbol_H-M C2/c
_cod_database_code 7003161

loop_
_symmetry_equiv_pos_as_xyz
'x, y, z'
'-x, y, -z+1/2'
'x+1/2, y+1/2, z'
'-x+1/2, y+1/2, -z+1/2'
'-x, -y, -z'
'x, -y, z-1/2'
'-x+1/2, -y+1/2, -z'
'x+1/2, -y+1/2, z-1/2'

loop_
_atom_site_label
_atom_site_type_symbol
_atom_site_fract_x
_atom_site_fract_y
_atom_site_fract_z
_atom_site_U_iso_or_equiv
_atom_site_adp_type
_atom_site_occupancy
_atom_site_symmetry_multiplicity
_atom_site_calc_flag
_atom_site_refinement_flags
_atom_site_disorder_assembly
_atom_site_disorder_group
C9 C 0.4334(11) 0.7956(7) 1.0061(4) 0.069(5) Uani 1 1 d . . .
H9 H 0.3745 0.8116 0.9981 0.083 Uiso 1 1 calc R . .
Cu14 Cu 0.57442(11) 0.61401(6) 1.01172(4) 0.0341(4) Uani 1 1 d . . .
Eu1 Eu 0.5000 0.43596(4) 0.7500 0.0314(2) Uani 1 2 d S . .
K1 K 0.6643(3) 0.3736(2) 0.68457(9) 0.0796(12) Uani 1 1 d . . .
P1 P 0.6875(2) 0.46779(13) 0.85329(7) 0.0254(7) Uani 1 1 d . . .
W1 W 0.58314(4) 0.31630(2) 0.829648(12) 0.03326(13) Uani 1 1 d . . .
W2 W 0.83736(4) 0.49277(3) 0.935690(13) 0.04517(16) Uani 1 1 d . . .
W3 W 0.90772(4) 0.39544(3) 0.872926(15) 0.04981(16) Uani 1 1 d . . .
W4 W 0.51254(4) 0.41963(2) 0.900396(12) 0.03367(13) Uani 1 1 d . . .
W5 W 0.46559(4) 0.53977(2) 0.836946(12) 0.03143(13) Uani 1 1 d . . .
W6 W 0.64379(4) 0.59655(2) 0.790095(12) 0.03520(14) Uani 1 1 d . . .
W7 W 0.78946(4) 0.62817(2) 0.870626(13) 0.04181(15) Uani 1 1 d . . .
W8 W 0.60686(4) 0.57022(2) 0.918022(12) 0.03699(14) Uani 1 1 d . . .
W9 W 0.86075(4) 0.53019(3) 0.808874(14) 0.04380(15) Uani 1 1 d . . .
W10 W 0.73975(4) 0.34181(3) 0.916803(13) 0.04381(15) Uani 1 1 d . . .
W11 W 0.74823(4) 0.36876(2) 0.786273(13) 0.03757(14) Uani 1 1 d . . .
C5 C 0.6936(10) 0.7151(6) 1.0356(3) 0.037(3) Uani 1 1 d . . .
C6 C 0.6078(10) 0.7456(6) 1.0276(3) 0.041(3) Uani 1 1 d . . .
C10 C 0.4547(11) 0.7275(6) 1.0041(4) 0.058(4) Uani 1 1 d . . .
H10 H 0.4082 0.6983 0.9953 0.070 Uiso 1 1 calc R . .
C8 C 0.5031(13) 0.8353(7) 1.0200(4) 0.072(5) Uani 1 1 d . . .
H8 H 0.4923 0.8796 1.0228 0.087 Uiso 1 1 calc R . .
C7 C 0.5890(12) 0.8109(6) 1.0299(3) 0.054(4) Uani 1 1 d . . .
H7 H 0.6367 0.8394 1.0386 0.064 Uiso 1 1 calc R . .
C11 C 0.4529(8) 0.5161(6) 0.9933(3) 0.034(3) Uani 1 1 d . . .
N1 N 0.6940(8) 0.6511(5) 1.0294(2) 0.036(3) Uani 1 1 d . . .
N2 N 0.5367(9) 0.7061(5) 1.0143(3) 0.043(3) Uani 1 1 d . . .
O1 O 0.9008(7) 0.5188(5) 0.9746(2) 0.066(3) Uani 1 1 d . . .
O2 O 0.7988(6) 0.4091(4) 0.9492(2) 0.050(2) Uani 1 1 d . . .
O3 O 0.7160(7) 0.5237(4) 0.9366(2) 0.050(3) Uani 1 1 d . . .
O4 O 0.9301(6) 0.4507(4) 0.9155(2) 0.052(3) Uani 1 1 d . . .
O5 O 0.8467(6) 0.5658(4) 0.9052(2) 0.041(2) Uani 1 1 d . . .
O6 O 1.0151(7) 0.3639(5) 0.8739(3) 0.077(3) Uani 1 1 d . . .
O7 O 0.8351(7) 0.7002(4) 0.8874(2) 0.060(3) Uani 1 1 d . . .
O8 O 0.8796(6) 0.6002(4) 0.8428(2) 0.048(2) Uani 1 1 d . . .
O9 O 0.9504(7) 0.5438(5) 0.7870(3) 0.064(3) Uani 1 1 d . . .
O10 O 0.8384(6) 0.3608(4) 0.8328(2) 0.045(2) Uani 1 1 d . . .
O11 O 0.8142(6) 0.3237(4) 0.7629(2) 0.053(3) Uani 1 1 d . . .
O12 O 0.8058(6) 0.4540(4) 0.7870(2) 0.043(2) Uani 1 1 d . . .
O13 O 0.6578(6) 0.4163(3) 0.82487(18) 0.0315(19) Uani 1 1 d . . .
O14 O 0.6551(6) 0.3920(4) 0.75488(19) 0.038(2) Uani 1 1 d . . .
O15 O 0.6030(6) 0.5253(4) 0.76813(18) 0.038(2) Uani 1 1 d . . .
O16 O 0.4654(6) 0.4799(3) 0.80375(18) 0.037(2) Uani 1 1 d . . .
O17 O 0.3638(6) 0.5795(4) 0.8254(2) 0.046(2) Uani 1 1 d . . .
O18 O 0.5077(6) 0.5898(4) 0.88387(19) 0.037(2) Uani 1 1 d . . .
O19 O 0.5901(7) 0.6236(4) 0.95140(19) 0.049(3) Uani 1 1 d . . .
O20 O 0.6868(6) 0.6197(4) 0.8942(2) 0.041(2) Uani 1 1 d . . .
O21 O 0.7121(6) 0.6547(4) 0.8297(2) 0.045(2) Uani 1 1 d . . .
O22 O 0.5422(6) 0.4958(3) 0.93009(18) 0.039(2) Uani 1 1 d . . .
O23 O 0.6093(6) 0.6593(4) 0.7607(2) 0.050(2) Uani 1 1 d . . .
O24 O 0.6834(6) 0.2984(4) 0.80493(18) 0.036(2) Uani 1 1 d . . .
O25 O 0.6807(6) 0.3110(4) 0.87493(19) 0.038(2) Uani 1 1 d . . .
O26 O 0.7411(8) 0.2755(4) 0.9445(2) 0.064(3) Uani 1 1 d . . .
O27 O 0.8566(7) 0.3334(4) 0.9026(2) 0.057(3) Uani 1 1 d . . .
O28 O 0.5432(6) 0.2394(4) 0.8333(2) 0.047(2) Uani 1 1 d . . .
O29 O 0.5111(6) 0.3455(4) 0.79105(18) 0.035(2) Uani 1 1 d . . .
O30 O 0.4305(6) 0.4752(3) 0.8694(2) 0.036(2) Uani 1 1 d . . .
O31 O 0.6232(6) 0.3834(4) 0.92113(18) 0.042(2) Uani 1 1 d . . .
O32 O 0.7601(6) 0.4394(4) 0.88294(19) 0.036(2) Uani 1 1 d . . .
O33 O 0.5168(6) 0.3627(4) 0.86167(18) 0.034(2) Uani 1 1 d . . .
O34 O 0.4385(6) 0.3819(3) 0.92280(18) 0.037(2) Uani 1 1 d . . .
O35 O 0.7671(6) 0.5831(4) 0.7807(2) 0.043(2) Uani 1 1 d . . .
O36 O 0.7288(6) 0.5283(3) 0.83777(19) 0.035(2) Uani 1 1 d . . .
O37 O 0.9139(6) 0.4749(4) 0.8469(2) 0.051(2) Uani 1 1 d . . .
O38 O 0.6060(6) 0.4894(3) 0.86962(17) 0.0312(19) Uani 1 1 d . . .
O39 O 0.5502(6) 0.5952(3) 0.81945(19) 0.0326(19) Uani 1 1 d . . .
O40 O 0.4492(6) 0.5781(4) 0.9946(2) 0.039(2) Uani 1 1 d . . .
O41 O 0.6142(6) 0.5209(4) 1.0166(2) 0.040(2) Uani 1 1 d . . .
C2 C 0.8596(10) 0.6462(7) 1.0498(3) 0.052(4) Uani 1 1 d . . .
H2 H 0.9140 0.6223 1.0543 0.063 Uiso 1 1 calc R . .
C4 C 0.7772(11) 0.7453(7) 1.0499(3) 0.057(4) Uani 1 1 d . . .
H4 H 0.7780 0.7898 1.0549 0.068 Uiso 1 1 calc R . .
C1 C 0.7768(11) 0.6183(7) 1.0356(3) 0.053(4) Uani 1 1 d . . .
H1 H 0.7766 0.5741 1.0299 0.063 Uiso 1 1 calc R . .
C3 C 0.8564(12) 0.7109(7) 1.0568(4) 0.064(4) Uani 1 1 d . . .
H3 H 0.9104 0.7323 1.0665 0.077 Uiso 1 1 calc R . .

loop_
_atom_site_aniso_label
_atom_site_aniso_U_11
_atom_site_aniso_U_22
_atom_site_aniso_U_33
_atom_site_aniso_U_23
_atom_site_aniso_U_13
_atom_site_aniso_U_12
C9 0.055(12) 0.044(9) 0.097(13) -0.005(9) -0.021(10) 0.018(8)
Cu14 0.0440(10) 0.0228(7) 0.0314(7) -0.0035(6) -0.0052(7) -0.0073(7)
Eu1 0.0454(6) 0.0264(4) 0.0203(4) 0.000 0.0001(4) 0.000
K1 0.093(3) 0.091(3) 0.054(2) -0.017(2) 0.013(2) 0.005(2)
P1 0.0330(19) 0.0220(15) 0.0189(13) 0.0001(11) -0.0017(13) -0.0034(13)
W1 0.0501(4) 0.0224(2) 0.0235(2) -0.00007(18) -0.0044(2) 0.0001(2)
W2 0.0546(4) 0.0464(3) 0.0273(3) -0.0002(2) -0.0132(3) -0.0118(3)
W3 0.0417(4) 0.0562(4) 0.0449(3) 0.0001(3) -0.0112(3) 0.0062(3)
W4 0.0523(4) 0.0277(3) 0.0200(2) 0.00024(18) 0.0035(2) -0.0086(2)
W5 0.0446(4) 0.0250(2) 0.0236(2) -0.00084(18) 0.0027(2) 0.0025(2)
W6 0.0529(4) 0.0268(3) 0.0244(2) 0.00263(19) 0.0023(2) -0.0070(2)
W7 0.0589(4) 0.0356(3) 0.0294(3) -0.0042(2) 0.0034(3) -0.0188(3)
W8 0.0595(4) 0.0295(3) 0.0216(2) -0.00608(19) 0.0060(2) -0.0106(3)
W9 0.0452(4) 0.0490(3) 0.0375(3) -0.0024(2) 0.0080(3) -0.0101(3)
W10 0.0598(4) 0.0349(3) 0.0292(3) 0.0070(2) -0.0136(3) -0.0004(3)
W11 0.0444(4) 0.0361(3) 0.0300(3) -0.0056(2) 0.0003(2) 0.0069(3)
C5 0.058(10) 0.042(7) 0.013(5) -0.009(5) 0.014(6) -0.022(7)
C6 0.061(11) 0.036(7) 0.024(6) -0.007(5) 0.003(7) -0.009(7)
C10 0.057(11) 0.036(8) 0.072(10) -0.011(7) -0.012(9) 0.010(8)
C8 0.098(15) 0.029(8) 0.079(12) -0.016(8) -0.015(11) 0.003(9)
C7 0.095(14) 0.023(7) 0.037(7) -0.017(6) -0.005(8) -0.014(8)
C11 0.029(7) 0.032(7) 0.038(7) -0.003(5) -0.001(6) -0.021(6)
N1 0.055(8) 0.030(6) 0.016(4) 0.000(4) -0.012(5) -0.013(5)
N2 0.067(9) 0.025(6) 0.031(6) -0.002(4) -0.005(6) -0.010(6)
O1 0.069(8) 0.072(7) 0.040(5) 0.009(5) -0.034(5) -0.022(6)
O2 0.053(7) 0.056(6) 0.029(5) 0.003(4) -0.023(4) -0.023(5)
O3 0.082(8) 0.036(5) 0.029(4) 0.002(4) 0.000(5) -0.022(5)
O4 0.051(7) 0.063(6) 0.031(5) -0.002(4) -0.027(4) -0.004(5)
O5 0.054(6) 0.035(5) 0.032(4) -0.006(4) 0.004(4) -0.010(4)
O6 0.036(7) 0.103(9) 0.083(8) -0.002(7) -0.011(6) 0.014(6)
O7 0.094(9) 0.041(5) 0.046(5) -0.005(4) 0.015(6) -0.031(5)
O8 0.038(6) 0.054(6) 0.048(5) -0.017(4) 0.001(5) -0.019(5)
O9 0.044(7) 0.084(7) 0.067(7) 0.013(6) 0.014(5) -0.008(6)
O10 0.045(6) 0.038(5) 0.048(5) -0.010(4) 0.002(5) 0.007(4)
O11 0.057(7) 0.061(6) 0.038(5) -0.008(4) 0.001(5) 0.019(5)
O12 0.045(6) 0.038(5) 0.047(5) -0.005(4) 0.010(5) 0.002(4)
O13 0.040(5) 0.023(4) 0.026(4) -0.001(3) -0.007(4) 0.006(4)
O14 0.040(6) 0.050(5) 0.026(4) -0.002(4) 0.006(4) -0.008(4)
O15 0.060(6) 0.037(5) 0.016(4) -0.002(3) 0.005(4) -0.017(4)
O16 0.069(7) 0.026(4) 0.019(4) 0.001(3) 0.011(4) -0.006(4)
O17 0.047(6) 0.049(5) 0.037(5) 0.002(4) -0.006(4) 0.020(5)
O18 0.047(6) 0.038(5) 0.025(4) -0.004(3) 0.005(4) -0.003(4)
O19 0.084(8) 0.043(5) 0.019(4) -0.011(4) 0.008(5) -0.015(5)
O20 0.063(7) 0.028(4) 0.028(4) -0.004(3) -0.005(4) -0.008(4)
O21 0.069(7) 0.032(5) 0.031(5) -0.002(4) 0.000(5) -0.011(5)
O22 0.070(7) 0.024(4) 0.021(4) -0.004(3) 0.005(4) -0.012(4)
O23 0.058(7) 0.036(5) 0.055(6) 0.019(4) 0.003(5) 0.000(5)
O24 0.047(6) 0.035(5) 0.022(4) -0.010(3) -0.011(4) 0.007(4)
O25 0.050(6) 0.027(4) 0.034(4) -0.003(3) -0.003(4) 0.007(4)
O26 0.103(9) 0.036(5) 0.043(5) 0.012(4) -0.016(6) -0.007(5)
O27 0.068(8) 0.058(6) 0.037(5) 0.009(4) -0.014(5) 0.011(5)
O28 0.057(7) 0.030(5) 0.045(5) -0.006(4) -0.014(5) -0.004(4)
O29 0.041(6) 0.043(5) 0.019(4) -0.003(3) -0.005(4) -0.001(4)
O30 0.038(6) 0.030(4) 0.041(5) -0.006(4) 0.008(4) 0.000(4)
O31 0.072(7) 0.034(5) 0.017(4) -0.006(3) 0.000(4) 0.002(4)
O32 0.039(6) 0.040(5) 0.026(4) 0.000(3) 0.000(4) -0.002(4)
O33 0.043(6) 0.032(4) 0.023(4) -0.005(3) -0.002(4) 0.005(4)
O34 0.061(6) 0.030(4) 0.020(4) 0.005(3) 0.004(4) -0.011(4)
O35 0.056(7) 0.039(5) 0.034(5) -0.001(4) 0.004(4) -0.007(4)
O36 0.055(6) 0.019(4) 0.027(4) -0.002(3) -0.003(4) -0.010(4)
O37 0.042(6) 0.051(6) 0.052(6) 0.002(5) -0.014(5) 0.001(5)
O38 0.049(6) 0.026(4) 0.016(4) 0.002(3) -0.002(4) -0.007(4)
O39 0.040(6) 0.031(4) 0.026(4) 0.003(3) 0.003(4) 0.001(4)
O40 0.036(6) 0.024(4) 0.054(5) -0.012(4) -0.005(4) 0.002(4)
O41 0.040(6) 0.029(4) 0.049(5) 0.002(4) 0.002(4) 0.005(4)
C2 0.035(9) 0.065(10) 0.049(8) 0.001(7) -0.014(7) -0.008(8)
C4 0.072(12) 0.058(9) 0.040(8) -0.016(7) 0.007(8) -0.018(9)
C1 0.066(12) 0.053(9) 0.036(8) 0.004(6) 0.000(8) -0.015(8)
C3 0.059(12) 0.051(10) 0.076(11) -0.003(8) -0.007(9) -0.020(9)

loop_
_atom_type_symbol
_atom_type_description
_atom_type_scat_dispersion_real
_atom_type_scat_dispersion_imag
_atom_type_scat_source
C C 0.0033 0.0016 'International Tables Vol C Tables 4.2.6.8 and 6.1.1.4'
H H 0.0000 0.0000 'International Tables Vol C Tables 4.2.6.8 and 6.1.1.4'
N N 0.0061 0.0033 'International Tables Vol C Tables 4.2.6.8 and 6.1.1.4'
O O 0.0106 0.0060 'International Tables Vol C Tables 4.2.6.8 and 6.1.1.4'
P P 0.1023 0.0942 'International Tables Vol C Tables 4.2.6.8 and 6.1.1.4'
Cu Cu 0.3201 1.2651 'International Tables Vol C Tables 4.2.6.8 and 6.1.1.4'
Eu Eu -0.1578 3.6682 'International Tables Vol C Tables 4.2.6.8 and 6.1.1.4'
W W -0.8490 6.8722 'International Tables Vol C Tables 4.2.6.8 and 6.1.1.4'
K K 0.2009 0.2494 'International Tables Vol C Tables 4.2.6.8 and 6.1.1.4'

loop_
_geom_angle_atom_site_label_1
_geom_angle_atom_site_label_2
_geom_angle_atom_site_label_3
_geom_angle
_geom_angle_site_symmetry_1
_geom_angle_site_symmetry_3
_geom_angle_publ_flag
C8 C9 C10 116.5(15) . . ?
N1 Cu14 N2 81.7(5) . . ?
N1 Cu14 O40 177.9(4) . . ?
N2 Cu14 O40 96.6(4) . . ?
N1 Cu14 O41 96.1(4) . . ?
N2 Cu14 O41 171.8(4) . . ?
O40 Cu14 O41 85.5(3) . . ?
N1 Cu14 O19 94.2(4) . . ?
N2 Cu14 O19 92.7(3) . . ?
O40 Cu14 O19 87.1(3) . . ?
O41 Cu14 O19 95.4(3) . . ?
O16 Eu1 O16 135.8(3) . 2_656 ?
O16 Eu1 O15 71.5(3) . . ?
O16 Eu1 O15 75.3(3) 2_656 . ?
O16 Eu1 O15 75.3(2) . 2_656 ?
O16 Eu1 O15 71.5(3) 2_656 2_656 ?
O15 Eu1 O15 81.0(4) . 2_656 ?
O16 Eu1 O29 148.4(3) . 2_656 ?
O16 Eu1 O29 73.9(2) 2_656 2_656 ?
O15 Eu1 O29 137.7(3) . 2_656 ?
O15 Eu1 O29 115.1(3) 2_656 2_656 ?
O16 Eu1 O29 73.9(2) . . ?
O16 Eu1 O29 148.4(2) 2_656 . ?
O15 Eu1 O29 115.1(3) . . ?
O15 Eu1 O29 137.7(3) 2_656 . ?
O29 Eu1 O29 80.3(3) 2_656 . ?
O16 Eu1 O14 82.3(3) . 2_656 ?
O16 Eu1 O14 114.3(3) 2_656 2_656 ?
O15 Eu1 O14 147.4(3) . 2_656 ?
O15 Eu1 O14 73.7(3) 2_656 2_656 ?
O29 Eu1 O14 73.2(3) 2_656 2_656 ?
O29 Eu1 O14 74.0(3) . 2_656 ?
O16 Eu1 O14 114.3(3) . . ?
O16 Eu1 O14 82.3(3) 2_656 . ?
O15 Eu1 O14 73.7(3) . . ?
O15 Eu1 O14 147.4(3) 2_656 . ?
O29 Eu1 O14 74.0(3) 2_656 . ?
O29 Eu1 O14 73.2(3) . . ?
O14 Eu1 O14 136.7(4) 2_656 . ?
O16 Eu1 K1 47.98(19) . 2_656 ?
O16 Eu1 K1 155.4(2) 2_656 2_656 ?
O15 Eu1 K1 118.86(17) . 2_656 ?
O15 Eu1 K1 90.17(19) 2_656 2_656 ?
O29 Eu1 K1 100.79(19) 2_656 2_656 ?
O29 Eu1 K1 47.5(2) . 2_656 ?
O14 Eu1 K1 42.76(18) 2_656 2_656 ?
O14 Eu1 K1 119.90(18) . 2_656 ?
O14 K1 O33 114.1(3) . 2_656 ?
O14 K1 O29 61.4(2) . 2_656 ?
O33 K1 O29 54.9(2) 2_656 2_656 ?
O14 K1 O16 67.1(2) . 2_656 ?
O33 K1 O16 66.9(2) 2_656 2_656 ?
O29 K1 O16 58.2(2) 2_656 2_656 ?
O14 K1 O30 118.3(3) . 2_656 ?
O33 K1 O30 52.3(2) 2_656 2_656 ?
O29 K1 O30 91.4(2) 2_656 2_656 ?
O16 K1 O30 52.0(2) 2_656 2_656 ?
O14 K1 W1 88.5(2) . 2_656 ?
O33 K1 W1 30.54(14) 2_656 2_656 ?
O29 K1 W1 27.13(14) 2_656 2_656 ?
O16 K1 W1 67.57(18) 2_656 2_656 ?
O30 K1 W1 78.33(18) 2_656 2_656 ?
O14 K1 W5 89.05(19) . 2_656 ?
O33 K1 W5 65.10(16) 2_656 2_656 ?
O29 K1 W5 79.15(17) 2_656 2_656 ?
O16 K1 W5 25.35(14) 2_656 2_656 ?
O30 K1 W5 29.38(14) 2_656 2_656 ?
W1 K1 W5 79.22(8) 2_656 2_656 ?
O14 K1 W4 130.2(2) . 2_656 ?
O33 K1 W4 27.70(14) 2_656 2_656 ?
O29 K1 W4 79.51(17) 2_656 2_656 ?
O16 K1 W4 66.36(16) 2_656 2_656 ?
O30 K1 W4 28.67(15) 2_656 2_656 ?
W1 K1 W4 57.86(6) 2_656 2_656 ?
W5 K1 W4 52.12(5) 2_656 2_656 ?
O38 P1 O13 110.3(5) . . ?
O38 P1 O32 107.7(4) . . ?
O13 P1 O32 110.4(4) . . ?
O38 P1 O36 108.7(4) . . ?
O13 P1 O36 111.0(4) . . ?
O32 P1 O36 108.6(5) . . ?
O28 W1 O29 102.4(4) . . ?
O28 W1 O24 99.9(4) . . ?
O29 W1 O24 92.9(3) . . ?
O28 W1 O33 100.4(4) . . ?
O29 W1 O33 94.1(3) . . ?
O24 W1 O33 156.5(3) . . ?
O28 W1 O25 94.8(4) . . ?
O29 W1 O25 162.7(3) . . ?
O24 W1 O25 85.6(3) . . ?
O33 W1 O25 81.1(3) . . ?
O28 W1 O13 172.3(4) . . ?
O29 W1 O13 82.1(3) . . ?
O24 W1 O13 73.4(3) . . ?
O33 W1 O13 85.4(3) . . ?
O25 W1 O13 81.0(3) . . ?
O28 W1 K1 87.6(3) . 2_656 ?
O29 W1 K1 49.5(3) . 2_656 ?
O24 W1 K1 142.3(2) . 2_656 ?
O33 W1 K1 50.4(2) . 2_656 ?
O25 W1 K1 130.8(2) . 2_656 ?
O13 W1 K1 100.0(2) . 2_656 ?
O1 W2 O4 100.1(5) . . ?
O1 W2 O2 100.6(4) . . ?
O4 W2 O2 88.6(4) . . ?
O1 W2 O3 104.8(4) . . ?
O4 W2 O3 155.1(3) . . ?
O2 W2 O3 88.1(4) . . ?
O1 W2 O5 102.0(4) . . ?
O4 W2 O5 88.2(4) . . ?
O2 W2 O5 157.4(3) . . ?
O3 W2 O5 85.4(4) . . ?
O1 W2 O32 170.8(4) . . ?
O4 W2 O32 73.7(3) . . ?
O2 W2 O32 72.7(3) . . ?
O3 W2 O32 81.7(3) . . ?
O5 W2 O32 84.9(3) . . ?
O6 W3 O10 104.6(4) . . ?
O6 W3 O37 101.7(5) . . ?
O10 W3 O37 87.5(4) . . ?
O6 W3 O27 101.2(5) . . ?
O10 W3 O27 91.5(4) . . ?
O37 W3 O27 156.6(4) . . ?
O6 W3 O4 100.2(5) . . ?
O10 W3 O4 155.1(4) . . ?
O37 W3 O4 86.1(4) . . ?
O27 W3 O4 85.0(4) . . ?
O6 W3 O32 169.9(4) . . ?
O10 W3 O32 83.8(3) . . ?
O37 W3 O32 84.0(3) . . ?
O27 W3 O32 72.6(3) . . ?
O4 W3 O32 71.6(3) . . ?
O34 W4 O31 101.5(4) . . ?
O34 W4 O33 103.5(3) . . ?
O31 W4 O33 86.9(3) . . ?
O34 W4 O30 101.1(4) . . ?
O31 W4 O30 157.5(3) . . ?
O33 W4 O30 88.8(3) . . ?
O34 W4 O22 99.6(3) . . ?
O31 W4 O22 88.6(3) . . ?
O33 W4 O22 157.0(3) . . ?
O30 W4 O22 86.8(3) . . ?
O34 W4 O38 171.0(3) . . ?
O31 W4 O38 84.9(3) . . ?
O33 W4 O38 83.0(3) . . ?
O30 W4 O38 72.6(3) . . ?
O22 W4 O38 74.1(3) . . ?
O34 W4 K1 85.4(3) . 2_656 ?
O31 W4 K1 132.5(2) . 2_656 ?
O33 W4 K1 46.2(3) . 2_656 ?
O30 W4 K1 50.8(2) . 2_656 ?
O22 W4 K1 137.2(3) . 2_656 ?
O38 W4 K1 94.99(17) . 2_656 ?
O17 W5 O16 104.6(4) . . ?
O17 W5 O39 103.2(4) . . ?
O16 W5 O39 94.4(3) . . ?
O17 W5 O30 99.8(4) . . ?
O16 W5 O30 91.5(3) . . ?
O39 W5 O30 153.9(3) . . ?
O17 W5 O18 96.3(4) . . ?
O16 W5 O18 158.8(4) . . ?
O39 W5 O18 84.1(3) . . ?
O30 W5 O18 81.3(3) . . ?
O17 W5 O38 164.7(3) . . ?
O16 W5 O38 88.6(3) . . ?
O39 W5 O38 83.3(3) . . ?
O30 W5 O38 71.5(3) . . ?
O18 W5 O38 70.3(3) . . ?
O17 W5 K1 88.9(3) . 2_656 ?
O16 W5 K1 46.2(3) . 2_656 ?
O39 W5 K1 140.6(2) . 2_656 ?
O30 W5 K1 51.2(2) . 2_656 ?
O18 W5 K1 132.3(2) . 2_656 ?
O38 W5 K1 94.79(17) . 2_656 ?
O23 W6 O15 105.4(4) . . ?
O23 W6 O39 103.5(4) . . ?
O15 W6 O39 92.8(3) . . ?
O23 W6 O35 99.4(4) . . ?
O15 W6 O35 92.7(4) . . ?
O39 W6 O35 154.0(3) . . ?
O23 W6 O21 96.2(4) . . ?
O15 W6 O21 158.4(3) . . ?
O39 W6 O21 83.3(3) . . ?
O35 W6 O21 82.2(4) . . ?
O23 W6 O36 163.9(4) . . ?
O15 W6 O36 88.6(3) . . ?
O39 W6 O36 83.1(3) . . ?
O35 W6 O36 71.6(3) . . ?
O21 W6 O36 69.8(3) . . ?
O7 W7 O21 102.3(4) . . ?
O7 W7 O20 101.2(4) . . ?
O21 W7 O20 90.3(4) . . ?
O7 W7 O5 102.3(4) . . ?
O21 W7 O5 155.3(3) . . ?
O20 W7 O5 84.4(4) . . ?
O7 W7 O8 101.5(4) . . ?
O21 W7 O8 89.9(4) . . ?
O20 W7 O8 156.6(3) . . ?
O5 W7 O8 85.7(4) . . ?
O7 W7 O36 171.6(3) . . ?
O21 W7 O36 72.2(3) . . ?
O20 W7 O36 85.4(3) . . ?
O5 W7 O36 83.3(3) . . ?
O8 W7 O36 72.4(3) . . ?
O19 W8 O18 101.2(4) . . ?
O19 W8 O22 100.4(3) . . ?
O18 W8 O22 88.7(4) . . ?
O19 W8 O3 104.8(4) . . ?
O18 W8 O3 153.9(3) . . ?
O22 W8 O3 86.3(4) . . ?
O19 W8 O20 101.7(4) . . ?
O18 W8 O20 91.3(3) . . ?
O22 W8 O20 157.4(3) . . ?
O3 W8 O20 83.8(4) . . ?
O19 W8 O38 171.4(4) . . ?
O18 W8 O38 73.1(3) . . ?
O22 W8 O38 73.3(3) . . ?
O3 W8 O38 81.0(3) . . ?
O20 W8 O38 85.1(3) . . ?
O9 W9 O12 103.0(4) . . ?
O9 W9 O37 102.8(4) . . ?
O12 W9 O37 86.6(4) . . ?
O9 W9 O8 100.3(4) . . ?
O12 W9 O8 156.6(4) . . ?
O37 W9 O8 85.9(4) . . ?
O9 W9 O35 100.0(4) . . ?
O12 W9 O35 90.1(3) . . ?
O37 W9 O35 157.1(4) . . ?
O8 W9 O35 88.3(4) . . ?
O9 W9 O36 171.3(4) . . ?
O12 W9 O36 82.7(3) . . ?
O37 W9 O36 84.0(3) . . ?
O8 W9 O36 74.5(3) . . ?
O35 W9 O36 73.2(3) . . ?
O26 W10 O25 103.3(4) . . ?
O26 W10 O27 101.0(5) . . ?
O25 W10 O27 92.0(4) . . ?
O26 W10 O31 101.9(4) . . ?
O25 W10 O31 86.1(3) . . ?
O27 W10 O31 156.8(3) . . ?
O26 W10 O2 101.6(4) . . ?
O25 W10 O2 155.0(3) . . ?
O27 W10 O2 85.4(4) . . ?
O31 W10 O2 86.6(4) . . ?
O26 W10 O32 171.4(4) . . ?
O25 W10 O32 83.9(3) . . ?
O27 W10 O32 73.7(3) . . ?
O31 W10 O32 83.1(3) . . ?
O2 W10 O32 71.5(3) . . ?
O11 W11 O14 103.7(4) . . ?
O11 W11 O24 99.1(4) . . ?
O14 W11 O24 94.5(3) . . ?
O11 W11 O12 101.8(4) . . ?
O14 W11 O12 93.3(4) . . ?
O24 W11 O12 155.3(3) . . ?
O11 W11 O10 94.3(4) . . ?
O14 W11 O10 161.9(3) . . ?
O24 W11 O10 84.5(3) . . ?
O12 W11 O10 80.9(3) . . ?
O11 W11 O13 170.7(3) . . ?
O14 W11 O13 81.9(3) . . ?
O24 W11 O13 72.8(3) . . ?
O12 W11 O13 85.1(3) . . ?
O10 W11 O13 80.6(3) . . ?
N1 C5 C6 115.5(12) . . ?
N1 C5 C4 118.2(14) . . ?
C6 C5 C4 126.3(13) . . ?
N2 C6 C7 116.9(14) . . ?
N2 C6 C5 115.6(11) . . ?
C7 C6 C5 127.4(14) . . ?
N2 C10 C9 121.4(14) . . ?
C9 C8 C7 120.3(14) . . ?
C8 C7 C6 122.1(14) . . ?
O41 C11 O40 125.3(11) 5_667 . ?
O41 C11 C11 117.6(12) 5_667 5_667 ?
O40 C11 C11 117.0(12) . 5_667 ?
C5 N1 C1 118.6(12) . . ?
C5 N1 Cu14 114.7(10) . . ?
C1 N1 Cu14 126.8(8) . . ?
C10 N2 C6 122.7(12) . . ?
C10 N2 Cu14 124.9(10) . . ?
C6 N2 Cu14 112.4(10) . . ?
W2 O2 W10 125.3(4) . . ?
W8 O3 W2 153.8(4) . . ?
W2 O4 W3 124.9(5) . . ?
W2 O5 W7 150.1(5) . . ?
W9 O8 W7 124.2(4) . . ?
W3 O10 W11 152.6(5) . . ?
W9 O12 W11 154.6(5) . . ?
P1 O13 W1 128.7(4) . . ?
P1 O13 W11 127.5(5) . . ?
W1 O13 W11 90.8(2) . . ?
W11 O14 Eu1 141.0(4) . . ?
W11 O14 K1 118.6(4) . . ?
Eu1 O14 K1 100.4(3) . . ?
W6 O15 Eu1 158.0(4) . . ?
W5 O16 Eu1 155.6(4) . . ?
W5 O16 K1 108.5(3) . 2_656 ?
Eu1 O16 K1 95.5(2) . 2_656 ?
W8 O18 W5 126.7(4) . . ?
W8 O19 Cu14 136.1(4) . . ?
W7 O20 W8 152.6(4) . . ?
W7 O21 W6 127.6(4) . . ?
W8 O22 W4 125.0(4) . . ?
W1 O24 W11 120.9(4) . . ?
W10 O25 W1 153.3(4) . . ?
W10 O27 W3 124.8(5) . . ?
W1 O29 Eu1 140.1(4) . . ?
W1 O29 K1 103.3(3) . 2_656 ?
Eu1 O29 K1 95.4(3) . 2_656 ?
W4 O30 W5 126.1(4) . . ?
W4 O30 K1 100.6(3) . 2_656 ?
W5 O30 K1 99.4(3) . 2_656 ?
W4 O31 W10 150.0(4) . . ?
P1 O32 W2 128.5(4) . . ?
P1 O32 W10 125.0(5) . . ?
W2 O32 W10 90.3(2) . . ?
P1 O32 W3 123.1(4) . . ?
W2 O32 W3 89.7(3) . . ?
W10 O32 W3 88.8(3) . . ?
W4 O33 W1 152.0(5) . . ?
W4 O33 K1 106.1(3) . 2_656 ?
W1 O33 K1 99.1(3) . 2_656 ?
W9 O35 W6 125.4(4) . . ?
P1 O36 W9 126.7(4) . . ?
P1 O36 W6 123.8(5) . . ?
W9 O36 W6 89.8(2) . . ?
P1 O36 W7 126.4(4) . . ?
W9 O36 W7 88.4(3) . . ?
W6 O36 W7 90.3(2) . . ?
W9 O37 W3 148.4(5) . . ?
P1 O38 W4 126.1(4) . . ?
P1 O38 W5 124.8(4) . . ?
W4 O38 W5 89.7(3) . . ?
P1 O38 W8 127.0(4) . . ?
W4 O38 W8 87.4(2) . . ?
W5 O38 W8 89.9(2) . . ?
W5 O39 W6 143.1(4) . . ?
C11 O40 Cu14 109.7(7) . . ?
C11 O41 Cu14 110.1(8) 5_667 . ?
C3 C2 C1 115.2(15) . . ?
C3 C4 C5 121.3(14) . . ?
C2 C1 N1 124.7(13) . . ?
C4 C3 C2 121.9(15) . . ?

loop_
_geom_bond_atom_site_label_1
_geom_bond_atom_site_label_2
_geom_bond_distance
_geom_bond_site_symmetry_2
_geom_bond_publ_flag
C9 C8 1.35(2) . ?
C9 C10 1.432(18) . ?
Cu14 N1 1.933(10) . ?
Cu14 N2 1.970(10) . ?
Cu14 O40 1.991(8) . ?
Cu14 O41 1.992(8) . ?
Cu14 O19 2.380(7) . ?
Eu1 O16 2.390(7) . ?
Eu1 O16 2.390(7) 2_656 ?
Eu1 O15 2.401(8) . ?
Eu1 O15 2.401(7) 2_656 ?
Eu1 O29 2.419(7) 2_656 ?
Eu1 O29 2.419(7) . ?
Eu1 O14 2.436(9) 2_656 ?
Eu1 O14 2.436(9) . ?
Eu1 K1 3.995(4) 2_656 ?
K1 O14 2.758(8) . ?
K1 O33 2.954(9) 2_656 ?
K1 O29 2.960(9) 2_656 ?
K1 O16 2.982(8) 2_656 ?
K1 O30 3.096(8) 2_656 ?
K1 W1 3.785(4) 2_656 ?
K1 W5 3.920(4) 2_656 ?
K1 W4 3.930(4) 2_656 ?
P1 O38 1.516(8) . ?
P1 O13 1.526(7) . ?
P1 O32 1.537(8) . ?
P1 O36 1.544(8) . ?
W1 O28 1.694(8) . ?
W1 O29 1.774(7) . ?
W1 O24 1.928(8) . ?
W1 O33 1.948(7) . ?
W1 O25 2.063(8) . ?
W1 O13 2.346(8) . ?
W1 K1 3.785(4) 2_656 ?
W2 O1 1.707(9) . ?
W2 O4 1.895(10) . ?
W2 O2 1.905(8) . ?
W2 O3 1.905(10) . ?
W2 O5 1.920(8) . ?
W2 O32 2.410(8) . ?
W3 O6 1.706(10) . ?
W3 O10 1.841(9) . ?
W3 O37 1.919(9) . ?
W3 O27 1.946(9) . ?
W3 O4 1.969(8) . ?
W3 O32 2.450(8) . ?
W4 O34 1.691(7) . ?
W4 O31 1.844(9) . ?
W4 O33 1.901(7) . ?
W4 O30 1.918(8) . ?
W4 O22 1.937(7) . ?
W4 O38 2.431(7) . ?
W4 K1 3.930(4) 2_656 ?
W5 O17 1.699(8) . ?
W5 O16 1.769(7) . ?
W5 O39 1.894(8) . ?
W5 O30 1.950(8) . ?
W5 O18 2.075(7) . ?
W5 O38 2.458(8) . ?
W5 K1 3.920(4) 2_656 ?
W6 O23 1.728(8) . ?
W6 O15 1.739(7) . ?
W6 O39 1.930(7) . ?
W6 O35 1.937(9) . ?
W6 O21 2.055(8) . ?
W6 O36 2.468(8) . ?
W7 O7 1.700(8) . ?
W7 O21 1.859(8) . ?
W7 O20 1.903(9) . ?
W7 O5 1.927(8) . ?
W7 O8 1.933(9) . ?
W7 O36 2.486(7) . ?
W8 O19 1.735(7) . ?
W8 O18 1.835(8) . ?
W8 O22 1.896(7) . ?
W8 O3 1.902(10) . ?
W8 O20 1.907(8) . ?
W8 O38 2.489(7) . ?
W9 O9 1.708(9) . ?
W9 O12 1.886(8) . ?
W9 O37 1.907(8) . ?
W9 O8 1.926(8) . ?
W9 O35 1.933(9) . ?
W9 O36 2.405(8) . ?
W10 O26 1.724(8) . ?
W10 O25 1.807(8) . ?
W10 O27 1.905(10) . ?
W10 O31 1.953(9) . ?
W10 O2 1.958(8) . ?
W10 O32 2.431(7) . ?
W11 O11 1.705(8) . ?
W11 O14 1.733(8) . ?
W11 O24 1.933(8) . ?
W11 O12 1.937(8) . ?
W11 O10 2.043(9) . ?
W11 O13 2.370(7) . ?
C5 N1 1.330(14) . ?
C5 C6 1.397(18) . ?
C5 C4 1.405(18) . ?
C6 N2 1.353(16) . ?
C6 C7 1.371(17) . ?
C10 N2 1.283(17) . ?
C8 C7 1.35(2) . ?
C11 O41 1.252(13) 5_667 ?
C11 O40 1.270(13) . ?
C11 C11 1.55(2) 5_667 ?
N1 C1 1.379(17) . ?
O16 K1 2.982(8) 2_656 ?
O29 K1 2.960(9) 2_656 ?
O30 K1 3.096(8) 2_656 ?
O33 K1 2.954(9) 2_656 ?
O41 C11 1.252(13) 5_667 ?
C2 C3 1.351(19) . ?
C2 C1 1.374(18) . ?
C4 C3 1.35(2) . ?
